data_2000281
loop_
_publ_author_name
'Padmaja, N.'
'Ramakumar, S.'
'Viswamitra, M. A.'

_publ_section_title
;
 Structure of 5-methylcytidine
;
_journal_issue 7
_journal_name_full 'Acta Crystallographica Section C'
_journal_page_first 1445
_journal_page_last 1448
_journal_paper_doi 10.1107/S0108270190012264
_journal_volume 47
_journal_year 1991
_chemical_formula_sum 'C10 H15 N3 O5'
_symmetry_cell_setting monoclinic
_symmetry_space_group_name_H-M 'P 1 21 1'
_cell_angle_alpha 90
_cell_angle_beta 90.570(10)
_cell_angle_gamma 90
_cell_formula_units_Z 4
_cell_length_a 5.6320(10)
_cell_length_b 14.636(3)
_cell_length_c 13.914(3)
_cell_volume 1146.9(4)
_diffrn_radiation_type Cu
_diffrn_radiation_wavelength 1.54184
_exptl_crystal_density_diffrn 1.49
_exptl_crystal_F_000 544
_cod_data_source_file ab0162.cif
_cod_data_source_block ab0162a
_cod_depositor_comments
;
 Marking attached hydrogen atoms.

 Antanas Vaitkus,
 2017-08-09
;
_cod_original_cell_volume 1146.9
_cod_original_sg_symbol_H-M P21
_cod_original_formula_sum C10H15N3O5
_cod_database_code 2000281

loop_
_atom_site_label
_atom_site_fract_x
_atom_site_fract_y
_atom_site_fract_z
_atom_site_U_iso_or_equiv
_atom_site_attached_hydrogens
N(1A) .9506(3) .23720(10) .08900(10) .0300(10) 0
C(2A) .7739(4) .2302(2) .0199(2) .0310(10) 0
N(3A) .6612(4) .1484(2) .00670(10) .0350(10) 0
C(4A) .7310(4) .0764(2) .0566(2) .0310(10) 0
C(5A) .9316(5) .0778(2) .1214(2) .0320(10) 0
C(6A) 1.0310(4) .1603(2) .1354(2) .0320(10) 1
O(2A) .7237(3) .2996000 -.02840(10) .0410(10) 0
N(4A) .6044(4) -.0012(2) .0453(2) .0440(10) 2
C(7A) 1.0272(6) -.0079(2) .1669(2) .0450(10) 3
O(4A') 1.2651(3) .31870(10) .16070(10) .0320(10) 0
C(1A') 1.0628(4) .3283(2) .1003(2) .0280(10) 1
C(2A') .8938(4) .3976(2) .1476(2) .0290(10) 1
C(3A') .9768(4) .3927(2) .25260(10) .0260(10) 1
C(4A') 1.2420(4) .3753(2) .24480(10) .0270(10) 1
C(5A') 1.3507(4) .3288(2) .3319(2) .0390(10) 2
O(5A') 1.2210(3) .25230(10) .36300(10) .0470(10) 1
O(2A') .9228(4) .48510(10) .10630(10) .0420(10) 1
O(3A') .9246(3) .47370(10) .30420(10) .0350(10) 1
N(1B) .5961(3) .33070(10) .58270(10) .0270(10) 0
C(2B) .7656(4) .3436(2) .51220(10) .0270(10) 0
N(3B) .8446(3) .42990(10) .49500(10) .0310(10) 0
C(4B) .7601(4) .5001(2) .5449(2) .0290(10) 0
C(5B) .5659(4) .4904(2) .6106(2) .0300(10) 0
C(6B) .4967(4) .4042(2) .6276(2) .0300(10) 1
O(2B) .8382(3) .27590(10) .46740(10) .0360(10) 0
N(4B) .8578(4) .5819(2) .5305(2) .0370(10) 2
C(7B) .4508(5) .5714(2) .6579(2) .0450(10) 3
O(4B') .3174(2) .23680(10) .65920(10) .0310(10) 0
C(1B') .5194(4) .2351(2) .6000(2) .0250(10) 1
C(2B') .7141(4) .1799(2) .6510(2) .0270(10) 1
C(3B') .6338(4) .1845(2) .75530(10) .0250(10) 1
C(4B') .3638(4) .1874(2) .7477(2) .0270(10) 1
C(5B') .2431(5) .2347(2) .8306(2) .0360(10) 2
O(5B') .3499(3) .31930(10) .85660(10) .0430(10) 1
O(2B') .7074(3) .08950(10) .61390(10) .0390(10) 1
O(3B') .7215(3) .10990(10) .80970(10) .0370(10) 1
